data_7009628
loop_
_publ_author_name
'Aime, Silvio'
'Arce, Alejandro J.'
'Giusti, Daniela'
'Gobetto, Roberto'
'Steed, Jonathan W.'

_publ_section_title
;
 A novel non-facial mode of azulene cluster co-ordination. Crystal and
 molecular structure of the dicarbenoid
 Os3(\m-H)2(CO)9(\m3-\h1&#x2236;\h1&#x2236;\h1-C10H6)
;
_journal_issue 13
_journal_name_full 'Journal of the Chemical Society, Dalton Transactions'
_journal_page_first 2215
_journal_paper_doi 10.1039/b002399j
_journal_year 2000
_chemical_formula_sum 'C22 H8 O9 Os3'
_chemical_formula_weight 986.88
_space_group_IT_number 14
_symmetry_cell_setting monoclinic
_symmetry_space_group_name_Hall '-P 2yn'
_symmetry_space_group_name_H-M 'P 1 21/n 1'
_atom_sites_solution_hydrogens geom
_atom_sites_solution_primary direct
_atom_sites_solution_secondary difmap
_audit_creation_method SHELXL-97
_cell_angle_alpha 90.00
_cell_angle_beta 103.771(13)
_cell_angle_gamma 90.00
_cell_formula_units_Z 4
_cell_length_a 9.3325(13)
_cell_length_b 13.960(2)
_cell_length_c 17.864(3)
_cell_measurement_reflns_used 25
_cell_measurement_temperature 293(2)
_cell_measurement_theta_max 12.5
_cell_measurement_theta_min 7.5
_cell_volume 2260.5(6)
_computing_cell_refinement 'Siemens P3/P4-PC version V4.27 (1991)'
_computing_data_collection 'Siemens P3/P4-PC version V4.27 (1991)'
_computing_data_reduction 'XDISK in SHELXTL/PC(Sheldrick,1991)'
_computing_molecular_graphics 'XP in SHELXTL/PC(Sheldrick,1991)'
_computing_publication_material
; 
PARST (Nardelli,1983)' 
;
_computing_structure_refinement 'SHELXL-97 (Sheldrick, 1997)'
_computing_structure_solution 'SHELXS-97 (Sheldrick, 1990)'
_diffrn_ambient_temperature 293(2)
_diffrn_measured_fraction_theta_full 0.956
_diffrn_measured_fraction_theta_max 0.956
_diffrn_measurement_device_type Siemens_R3_diffractometer
_diffrn_measurement_method \q/2\q
_diffrn_radiation_monochromator graphite
_diffrn_radiation_source 'fine-focus sealed tube'
_diffrn_radiation_type MoK\a
_diffrn_radiation_wavelength 0.71073
_diffrn_reflns_av_R_equivalents 0.0361
_diffrn_reflns_av_sigmaI/netI 0.0695
_diffrn_reflns_limit_h_max 11
_diffrn_reflns_limit_h_min 0
_diffrn_reflns_limit_k_max 16
_diffrn_reflns_limit_k_min 0
_diffrn_reflns_limit_l_max 20
_diffrn_reflns_limit_l_min -21
_diffrn_reflns_number 4237
_diffrn_reflns_theta_full 25.00
_diffrn_reflns_theta_max 25.00
_diffrn_reflns_theta_min 1.87
_diffrn_standards_decay_% <1
_diffrn_standards_interval_count 98
_diffrn_standards_number 2
_exptl_absorpt_coefficient_mu 16.872
_exptl_absorpt_correction_T_max 0.28
_exptl_absorpt_correction_T_min 0.08
_exptl_absorpt_correction_type '\y_scan; SHELXTL/PC(Sheldrick,1991)'
_exptl_crystal_colour deep_orange
_exptl_crystal_density_diffrn 2.900
_exptl_crystal_density_method 'not measured'
_exptl_crystal_description needle
_exptl_crystal_F_000 1760
_exptl_crystal_size_max 0.36
_exptl_crystal_size_mid 0.12
_exptl_crystal_size_min 0.10
_refine_diff_density_max 1.183
_refine_diff_density_min -1.258
_refine_diff_density_rms 0.267
_refine_ls_extinction_method none
_refine_ls_goodness_of_fit_ref 1.035
_refine_ls_hydrogen_treatment mixed
_refine_ls_matrix_type full
_refine_ls_number_parameters 312
_refine_ls_number_reflns 3975
_refine_ls_number_restraints 2
_refine_ls_restrained_S_all 1.035
_refine_ls_R_factor_all 0.0760
_refine_ls_R_factor_gt 0.0433
_refine_ls_shift/su_max 1.802
_refine_ls_shift/su_mean 0.006
_refine_ls_structure_factor_coef Fsqd
_refine_ls_weighting_details 'w=1/[\s^2^(Fo^2^)+(0.035P)^2^] where P=(Fo^2^+2Fc^2^)/3'
_refine_ls_weighting_scheme calc
_refine_ls_wR_factor_gt 0.0788
_refine_ls_wR_factor_ref 0.0887
_reflns_number_gt 2892
_reflns_number_total 3975
_reflns_threshold_expression >2sigma(I)
_cod_data_source_file b002399j.txt
_cod_data_source_block os
_cod_depositor_comments
;
The following automatic conversions were performed:
'_geom_angle_publ_flag' value 'N' changed to 'n' according to
'/home/saulius/struct/CIF-dictionaries/cif_core.dic' dictionary named
'cif_core.dic' version 2.4.1 from 2010-06-29 (101
time).

'_geom_bond_publ_flag' value 'N' changed to 'n' according to
'/home/saulius/struct/CIF-dictionaries/cif_core.dic' dictionary named
'cif_core.dic' version 2.4.1 from 2010-06-29 (41
time).

'_geom_torsion_publ_flag' value 'N' changed to 'n' according to
'/home/saulius/struct/CIF-dictionaries/cif_core.dic' dictionary named
'cif_core.dic' version 2.4.1 from 2010-06-29 (276 times).

Automatic conversion script
Id: cif_fix_enum 1527 2010-12-29 10:47:43Z saulius 

The following automatic conversions were performed:

'_refine_ls_weighting_scheme' value 'calc
w=1/[\s^2^(Fo^2^)+(0.035P)^2^] where P=(Fo^2^+2Fc^2^)/3' was changed
to 'calc'. New tag '_refine_ls_weighting_details' was created. The
value of the new tag was set to 'w=1/[\s^2^(Fo^2^)+(0.035P)^2^] where
P=(Fo^2^+2Fc^2^)/3'.

Automatic conversion script
Id: cif_fix_values 3143 2015-03-26 13:38:13Z robertas 
;
_cod_original_cell_volume 2260.6(6)
_cod_original_sg_symbol_H-M ' P 2(1) / n '
_cod_database_code 7009628

loop_
_symmetry_equiv_pos_as_xyz
'x, y, z'
'-x+1/2, y+1/2, -z+1/2'
'-x, -y, -z'
'x-1/2, -y-1/2, z-1/2'

loop_
_atom_site_label
_atom_site_type_symbol
_atom_site_fract_x
_atom_site_fract_y
_atom_site_fract_z
_atom_site_U_iso_or_equiv
_atom_site_adp_type
_atom_site_occupancy
_atom_site_calc_flag
_atom_site_refinement_flags
_atom_site_disorder_assembly
_atom_site_disorder_group
Os1 Os 0.64687(7) 0.80258(4) 0.05241(3) 0.03419(16) Uani 1 d D . .
Os2 Os 0.69731(6) 0.62515(4) 0.14761(3) 0.02981(15) Uani 1 d D . .
H H 0.628(9) 0.6719(15) 0.0505(15) 0.022(2) Uiso 1 d D . .
Os3 Os 0.91348(6) 0.77008(4) 0.16136(3) 0.03143(15) Uani 1 d . . .
C1 C 0.490(2) 0.8404(12) 0.1037(9) 0.055(5) Uani 1 d . . .
C2 C 0.6808(18) 0.9341(12) 0.0393(8) 0.051(4) Uani 1 d . . .
C3 C 0.5174(17) 0.7917(10) -0.0467(8) 0.044(4) Uani 1 d . . .
C4 C 0.5298(19) 0.6576(12) 0.1902(10) 0.053(4) Uani 1 d . . .
C5 C 0.7889(17) 0.5709(12) 0.2447(10) 0.050(4) Uani 1 d . . .
C6 C 0.6160(16) 0.5086(10) 0.1036(8) 0.036(3) Uani 1 d . . .
C7 C 1.005(3) 0.8914(13) 0.1554(10) 0.077(6) Uani 1 d . . .
C8 C 1.0761(18) 0.7180(10) 0.2351(9) 0.043(4) Uani 1 d . . .
C9 C 0.8102(18) 0.8139(11) 0.2327(9) 0.047(4) Uani 1 d . . .
C10 C 0.8444(15) 0.7665(10) 0.0227(8) 0.034(3) Uani 1 d . . .
C11 C 0.918(2) 0.8210(12) -0.0266(8) 0.054(4) Uani 1 d . . .
H11 H 0.8774 0.8794 -0.0461 0.065 Uiso 1 calc R . .
C12 C 1.039(2) 0.7908(11) -0.0447(9) 0.059(5) Uani 1 d . . .
H12 H 1.0763 0.8281 -0.0789 0.070 Uiso 1 calc R . .
C13 C 1.1171(19) 0.7081(11) -0.0169(9) 0.049(4) Uani 1 d . . .
H13 H 1.2016 0.6904 -0.0324 0.059 Uiso 1 calc R . .
C14 C 1.0641(14) 0.6541(10) 0.0342(7) 0.032(3) Uani 1 d . . .
C22 C 0.9272(13) 0.6833(9) 0.0527(7) 0.025(3) Uani 1 d . . .
C15 C 1.1109(15) 0.5669(9) 0.0780(8) 0.035(3) Uani 1 d . . .
C16 C 1.2278(17) 0.5049(11) 0.0782(9) 0.045(4) Uani 1 d . . .
H16 H 1.2915 0.5175 0.0466 0.054 Uiso 1 calc R . .
C17 C 1.2501(16) 0.4251(11) 0.1250(9) 0.045(4) Uani 1 d . . .
H17 H 1.3306 0.3851 0.1268 0.054 Uiso 1 calc R . .
C18 C 1.1503(17) 0.4055(11) 0.1690(10) 0.054(4) Uani 1 d . . .
H18 H 1.1638 0.3512 0.2000 0.064 Uiso 1 calc R . .
C19 C 1.0294(17) 0.4653(10) 0.1683(8) 0.044(4) Uani 1 d . . .
H19 H 0.9636 0.4504 0.1984 0.053 Uiso 1 calc R . .
C20 C 1.0087(15) 0.5455(9) 0.1233(8) 0.032(3) Uani 1 d . . .
C21 C 0.8905(14) 0.6179(8) 0.1109(7) 0.028(3) Uani 1 d . . .
O1 O 0.4043(18) 0.8641(11) 0.1331(8) 0.097(5) Uani 1 d . . .
O2 O 0.7039(15) 1.0136(8) 0.0302(8) 0.081(4) Uani 1 d . . .
O3 O 0.4421(15) 0.7833(8) -0.1061(6) 0.071(4) Uani 1 d . . .
O4 O 0.4358(17) 0.6753(11) 0.2167(10) 0.106(6) Uani 1 d . . .
O5 O 0.8383(15) 0.5395(8) 0.3045(6) 0.066(4) Uani 1 d . . .
O6 O 0.5766(12) 0.4364(7) 0.0750(6) 0.048(3) Uani 1 d . . .
O7 O 1.0633(18) 0.9624(9) 0.1491(9) 0.108(6) Uani 1 d . . .
O8 O 1.1673(12) 0.6854(9) 0.2821(7) 0.063(3) Uani 1 d . . .
O9 O 0.7455(12) 0.8417(8) 0.2751(6) 0.060(3) Uani 1 d . . .

loop_
_atom_site_aniso_label
_atom_site_aniso_U_11
_atom_site_aniso_U_22
_atom_site_aniso_U_33
_atom_site_aniso_U_23
_atom_site_aniso_U_13
_atom_site_aniso_U_12
Os1 0.0419(3) 0.0272(3) 0.0301(3) 0.0003(2) 0.0017(3) 0.0055(3)
Os2 0.0345(3) 0.0258(3) 0.0306(3) -0.0005(2) 0.0105(2) -0.0006(2)
Os3 0.0391(3) 0.0244(3) 0.0281(3) -0.0023(2) 0.0026(2) -0.0027(2)
C1 0.071(12) 0.044(10) 0.039(10) 0.001(8) -0.006(9) 0.009(9)
C2 0.056(11) 0.054(11) 0.029(8) -0.004(8) -0.019(8) 0.016(9)
C3 0.060(10) 0.026(8) 0.037(9) 0.003(7) -0.005(8) 0.018(7)
C4 0.050(10) 0.050(10) 0.067(12) 0.002(9) 0.028(9) 0.005(8)
C5 0.042(10) 0.057(11) 0.051(10) -0.010(9) 0.013(8) -0.027(8)
C6 0.043(9) 0.034(8) 0.042(9) -0.001(7) 0.031(7) -0.001(7)
C7 0.117(18) 0.040(11) 0.054(12) -0.010(9) -0.019(11) -0.002(11)
C8 0.049(10) 0.033(9) 0.042(9) -0.003(7) 0.000(8) -0.008(7)
C9 0.061(11) 0.042(9) 0.037(9) 0.008(8) 0.009(8) 0.017(8)
C10 0.043(9) 0.032(7) 0.029(7) 0.006(6) 0.014(7) 0.008(7)
C11 0.076(13) 0.053(11) 0.036(9) 0.009(8) 0.020(9) -0.002(9)
C12 0.096(15) 0.043(10) 0.045(10) 0.007(8) 0.034(10) -0.023(10)
C13 0.067(11) 0.040(9) 0.046(9) 0.000(8) 0.026(9) -0.001(8)
C14 0.028(7) 0.040(8) 0.028(7) -0.014(6) 0.007(6) -0.006(6)
C22 0.026(7) 0.027(7) 0.024(7) -0.011(6) 0.014(6) -0.003(6)
C15 0.044(9) 0.028(8) 0.035(8) -0.007(6) 0.011(7) 0.007(7)
C16 0.048(10) 0.047(9) 0.048(9) 0.002(8) 0.026(8) -0.003(8)
C17 0.034(9) 0.042(9) 0.059(10) -0.009(8) 0.011(8) 0.006(7)
C18 0.042(10) 0.040(9) 0.072(12) -0.001(9) 0.000(9) 0.002(8)
C19 0.046(9) 0.044(9) 0.046(9) 0.005(7) 0.018(8) 0.013(8)
C20 0.038(8) 0.024(7) 0.033(8) -0.013(6) 0.005(6) -0.004(6)
C21 0.035(8) 0.015(6) 0.034(7) -0.001(5) 0.005(6) -0.001(6)
O1 0.122(13) 0.102(12) 0.081(10) -0.003(8) 0.054(10) 0.053(10)
O2 0.103(11) 0.020(6) 0.109(11) 0.011(6) 0.005(9) 0.007(7)
O3 0.101(10) 0.068(8) 0.031(6) 0.004(6) -0.013(7) -0.011(8)
O4 0.105(12) 0.087(11) 0.155(15) -0.014(10) 0.085(12) 0.012(9)
O5 0.114(11) 0.043(7) 0.032(6) 0.008(5) -0.002(7) -0.011(7)
O6 0.059(7) 0.036(6) 0.048(6) 0.001(5) 0.012(6) -0.011(5)
O7 0.129(14) 0.050(8) 0.125(13) 0.012(8) -0.007(10) -0.056(9)
O8 0.050(7) 0.076(9) 0.056(7) -0.004(7) -0.004(6) 0.013(7)
O9 0.059(7) 0.080(8) 0.038(6) -0.016(6) 0.007(6) 0.032(7)

loop_
_atom_type_symbol
_atom_type_description
_atom_type_scat_dispersion_real
_atom_type_scat_dispersion_imag
_atom_type_scat_source
C C 0.0033 0.0016 'International Tables Vol C Tables 4.2.6.8 and 6.1.1.4'
H H 0.0000 0.0000 'International Tables Vol C Tables 4.2.6.8 and 6.1.1.4'
O O 0.0106 0.0060 'International Tables Vol C Tables 4.2.6.8 and 6.1.1.4'
Os Os -1.2165 7.6030 'International Tables Vol C Tables 4.2.6.8 and 6.1.1.4'

loop_
_geom_angle_atom_site_label_1
_geom_angle_atom_site_label_2
_geom_angle_atom_site_label_3
_geom_angle
_geom_angle_site_symmetry_1
_geom_angle_site_symmetry_3
_geom_angle_publ_flag
C2 Os1 C3 92.9(6) . . n
C2 Os1 C1 87.8(7) . . n
C3 Os1 C1 94.4(7) . . n
C2 Os1 C10 91.1(6) . . n
C3 Os1 C10 98.5(6) . . n
C1 Os1 C10 167.1(6) . . n
C2 Os1 Os3 95.5(4) . . n
C3 Os1 Os3 153.7(5) . . n
C1 Os1 Os3 110.8(4) . . n
C10 Os1 Os3 56.6(4) . . n
C2 Os1 Os2 150.6(4) . . n
C3 Os1 Os2 116.5(4) . . n
C1 Os1 Os2 89.5(5) . . n
C10 Os1 Os2 85.2(4) . . n
Os3 Os1 Os2 58.404(19) . . n
C6 Os2 C5 94.9(6) . . n
C6 Os2 C4 94.8(6) . . n
C5 Os2 C4 88.0(7) . . n
C6 Os2 C21 96.9(5) . . n
C5 Os2 C21 91.9(6) . . n
C4 Os2 C21 168.3(6) . . n
C6 Os2 Os3 149.5(4) . . n
C5 Os2 Os3 92.8(4) . . n
C4 Os2 Os3 115.0(5) . . n
C21 Os2 Os3 53.3(3) . . n
C6 Os2 Os1 119.1(4) . . n
C5 Os2 Os1 146.0(4) . . n
C4 Os2 Os1 89.9(5) . . n
C21 Os2 Os1 83.7(3) . . n
Os3 Os2 Os1 57.77(2) . . n
C9 Os3 C8 96.2(6) . . n
C9 Os3 C7 93.3(8) . . n
C8 Os3 C7 94.8(7) . . n
C9 Os3 C21 123.6(6) . . n
C8 Os3 C21 84.4(5) . . n
C7 Os3 C21 143.0(7) . . n
C9 Os3 C22 151.6(6) . . n
C8 Os3 C22 100.8(5) . . n
C7 Os3 C22 107.6(7) . . n
C21 Os3 C22 37.5(4) . . n
C9 Os3 C10 130.6(6) . . n
C8 Os3 C10 132.8(6) . . n
C7 Os3 C10 88.6(6) . . n
C21 Os3 C10 66.4(5) . . n
C22 Os3 C10 35.1(4) . . n
C9 Os3 Os1 84.5(5) . . n
C8 Os3 Os1 166.4(4) . . n
C7 Os3 Os1 98.8(6) . . n
C21 Os3 Os1 83.9(3) . . n
C22 Os3 Os1 73.7(3) . . n
C10 Os3 Os1 46.7(3) . . n
C9 Os3 Os2 79.7(5) . . n
C8 Os3 Os2 102.8(4) . . n
C7 Os3 Os2 161.6(6) . . n
C21 Os3 Os2 46.0(3) . . n
C22 Os3 Os2 74.5(3) . . n
C10 Os3 Os2 83.4(3) . . n
Os1 Os3 Os2 63.83(2) . . n
O1 C1 Os1 177.8(17) . . n
O2 C2 Os1 178.2(16) . . n
O3 C3 Os1 178.3(13) . . n
O4 C4 Os2 178.0(18) . . n
O5 C5 Os2 176.7(15) . . n
O6 C6 Os2 174.6(12) . . n
O7 C7 Os3 177(2) . . n
O8 C8 Os3 175.6(14) . . n
O9 C9 Os3 178.7(13) . . n
C22 C10 C11 111.3(12) . . n
C22 C10 Os1 122.1(9) . . n
C11 C10 Os1 126.6(11) . . n
C22 C10 Os3 69.1(7) . . n
C11 C10 Os3 124.3(10) . . n
Os1 C10 Os3 76.8(4) . . n
C12 C11 C10 122.4(16) . . n
C11 C12 C13 125.6(15) . . n
C14 C13 C12 117.2(15) . . n
C13 C14 C22 118.4(13) . . n
C13 C14 C15 135.3(13) . . n
C22 C14 C15 106.3(11) . . n
C10 C22 C14 124.8(12) . . n
C10 C22 C21 124.7(11) . . n
C14 C22 C21 110.4(11) . . n
C10 C22 Os3 75.9(7) . . n
C14 C22 Os3 124.3(9) . . n
C21 C22 Os3 70.5(6) . . n
C16 C15 C20 119.9(13) . . n
C16 C15 C14 131.0(13) . . n
C20 C15 C14 109.0(12) . . n
C17 C16 C15 120.7(14) . . n
C16 C17 C18 118.6(14) . . n
C17 C18 C19 121.9(15) . . n
C20 C19 C18 119.6(14) . . n
C19 C20 C15 119.2(13) . . n
C19 C20 C21 130.3(13) . . n
C15 C20 C21 110.5(12) . . n
C20 C21 C22 103.7(11) . . n
C20 C21 Os2 131.8(9) . . n
C22 C21 Os2 123.9(9) . . n
C20 C21 Os3 125.3(9) . . n
C22 C21 Os3 72.0(6) . . n
Os2 C21 Os3 80.6(4) . . n

loop_
_geom_bond_atom_site_label_1
_geom_bond_atom_site_label_2
_geom_bond_distance
_geom_bond_site_symmetry_2
_geom_bond_publ_flag
Os1 C2 1.888(18) . n
Os1 C3 1.898(15) . n
Os1 C1 1.98(2) . n
Os1 C10 2.098(13) . n
Os1 Os3 2.8070(9) . n
Os1 Os2 2.9780(8) . n
Os2 C6 1.886(15) . n
Os2 C5 1.899(18) . n
Os2 C4 1.948(17) . n
Os2 C21 2.062(13) . n
Os2 Os3 2.8264(8) . n
Os3 C9 1.874(16) . n
Os3 C8 1.901(16) . n
Os3 C7 1.91(2) . n
Os3 C21 2.298(12) . n
Os3 C22 2.318(11) . n
Os3 C10 2.407(13) . n
C1 O1 1.11(2) . n
C2 O2 1.149(18) . n
C3 O3 1.130(16) . n
C4 O4 1.118(18) . n
C5 O5 1.146(18) . n
C6 O6 1.149(15) . n
C7 O7 1.15(2) . n
C8 O8 1.139(16) . n
C9 O9 1.145(16) . n
C10 C22 1.427(17) . n
C10 C11 1.452(19) . n
C11 C12 1.32(2) . n
C12 C13 1.39(2) . n
C13 C14 1.364(19) . n
C14 C22 1.452(17) . n
C14 C15 1.456(19) . n
C22 C21 1.484(17) . n
C15 C16 1.391(19) . n
C15 C20 1.422(19) . n
C16 C17 1.38(2) . n
C17 C18 1.38(2) . n
C18 C19 1.40(2) . n
C19 C20 1.366(19) . n
C20 C21 1.474(18) . n

loop_
_geom_torsion_atom_site_label_1
_geom_torsion_atom_site_label_2
_geom_torsion_atom_site_label_3
_geom_torsion_atom_site_label_4
_geom_torsion
_geom_torsion_site_symmetry_1
_geom_torsion_site_symmetry_2
_geom_torsion_site_symmetry_3
_geom_torsion_site_symmetry_4
_geom_torsion_publ_flag
C2 Os1 Os2 C6 -174.9(11) . . . . n
C3 Os1 Os2 C6 5.8(7) . . . . n
C1 Os1 Os2 C6 100.5(7) . . . . n
C10 Os1 Os2 C6 -91.2(6) . . . . n
Os3 Os1 Os2 C6 -144.6(5) . . . . n
C2 Os1 Os2 C5 3.6(13) . . . . n
C3 Os1 Os2 C5 -175.7(10) . . . . n
C1 Os1 Os2 C5 -81.0(10) . . . . n
C10 Os1 Os2 C5 87.3(9) . . . . n
Os3 Os1 Os2 C5 33.9(8) . . . . n
C2 Os1 Os2 C4 89.8(12) . . . . n
C3 Os1 Os2 C4 -89.5(7) . . . . n
C1 Os1 Os2 C4 5.1(7) . . . . n
C10 Os1 Os2 C4 173.4(6) . . . . n
Os3 Os1 Os2 C4 120.0(5) . . . . n
C2 Os1 Os2 C21 -80.4(11) . . . . n
C3 Os1 Os2 C21 100.3(6) . . . . n
C1 Os1 Os2 C21 -165.1(6) . . . . n
C10 Os1 Os2 C21 3.2(5) . . . . n
Os3 Os1 Os2 C21 -50.1(3) . . . . n
C2 Os1 Os2 Os3 -30.3(10) . . . . n
C3 Os1 Os2 Os3 150.4(5) . . . . n
C1 Os1 Os2 Os3 -114.9(5) . . . . n
C10 Os1 Os2 Os3 53.4(4) . . . . n
C2 Os1 Os3 C9 84.5(7) . . . . n
C3 Os1 Os3 C9 -167.5(11) . . . . n
C1 Os1 Os3 C9 -5.3(7) . . . . n
C10 Os1 Os3 C9 172.1(7) . . . . n
Os2 Os1 Os3 C9 -81.2(5) . . . . n
C2 Os1 Os3 C8 178(2) . . . . n
C3 Os1 Os3 C8 -74(2) . . . . n
C1 Os1 Os3 C8 88(2) . . . . n
C10 Os1 Os3 C8 -94(2) . . . . n
Os2 Os1 Os3 C8 13(2) . . . . n
C2 Os1 Os3 C7 -8.1(8) . . . . n
C3 Os1 Os3 C7 100.0(12) . . . . n
C1 Os1 Os3 C7 -97.8(8) . . . . n
C10 Os1 Os3 C7 79.6(8) . . . . n
Os2 Os1 Os3 C7 -173.7(6) . . . . n
C2 Os1 Os3 C21 -150.8(6) . . . . n
C3 Os1 Os3 C21 -42.8(11) . . . . n
C1 Os1 Os3 C21 119.4(6) . . . . n
C10 Os1 Os3 C21 -63.2(6) . . . . n
Os2 Os1 Os3 C21 43.5(3) . . . . n
C2 Os1 Os3 C22 -113.9(6) . . . . n
C3 Os1 Os3 C22 -5.9(11) . . . . n
C1 Os1 Os3 C22 156.3(6) . . . . n
C10 Os1 Os3 C22 -26.3(5) . . . . n
Os2 Os1 Os3 C22 80.4(3) . . . . n
C2 Os1 Os3 C10 -87.7(7) . . . . n
C3 Os1 Os3 C10 20.4(11) . . . . n
C1 Os1 Os3 C10 -177.4(7) . . . . n
Os2 Os1 Os3 C10 106.7(4) . . . . n
C2 Os1 Os3 Os2 165.6(5) . . . . n
C3 Os1 Os3 Os2 -86.3(10) . . . . n
C1 Os1 Os3 Os2 75.9(5) . . . . n
C10 Os1 Os3 Os2 -106.7(4) . . . . n
C6 Os2 Os3 C9 -177.6(10) . . . . n
C5 Os2 Os3 C9 -72.9(7) . . . . n
C4 Os2 Os3 C9 16.2(7) . . . . n
C21 Os2 Os3 C9 -163.1(6) . . . . n
Os1 Os2 Os3 C9 88.9(4) . . . . n
C6 Os2 Os3 C8 -83.4(10) . . . . n
C5 Os2 Os3 C8 21.2(7) . . . . n
C4 Os2 Os3 C8 110.3(7) . . . . n
C21 Os2 Os3 C8 -69.0(6) . . . . n
Os1 Os2 Os3 C8 -177.0(5) . . . . n
C6 Os2 Os3 C7 114(2) . . . . n
C5 Os2 Os3 C7 -141.7(19) . . . . n
C4 Os2 Os3 C7 -53(2) . . . . n
C21 Os2 Os3 C7 128.0(19) . . . . n
Os1 Os2 Os3 C7 20.1(19) . . . . n
C6 Os2 Os3 C21 -14.4(10) . . . . n
C5 Os2 Os3 C21 90.3(7) . . . . n
C4 Os2 Os3 C21 179.3(7) . . . . n
Os1 Os2 Os3 C21 -107.9(4) . . . . n
C6 Os2 Os3 C22 14.3(9) . . . . n
C5 Os2 Os3 C22 119.0(6) . . . . n
C4 Os2 Os3 C22 -151.9(7) . . . . n
C21 Os2 Os3 C22 28.8(5) . . . . n
Os1 Os2 Os3 C22 -79.2(3) . . . . n
C6 Os2 Os3 C10 49.0(9) . . . . n
C5 Os2 Os3 C10 153.7(6) . . . . n
C4 Os2 Os3 C10 -117.3(6) . . . . n
C21 Os2 Os3 C10 63.4(5) . . . . n
Os1 Os2 Os3 C10 -44.5(3) . . . . n
C6 Os2 Os3 Os1 93.5(9) . . . . n
C5 Os2 Os3 Os1 -161.8(5) . . . . n
C4 Os2 Os3 Os1 -72.7(6) . . . . n
C21 Os2 Os3 Os1 107.9(4) . . . . n
C2 Os1 C1 O1 -30(42) . . . . n
C3 Os1 C1 O1 -123(42) . . . . n
C10 Os1 C1 O1 55(43) . . . . n
Os3 Os1 C1 O1 65(42) . . . . n
Os2 Os1 C1 O1 121(42) . . . . n
C3 Os1 C2 O2 -77(42) . . . . n
C1 Os1 C2 O2 -171(42) . . . . n
C10 Os1 C2 O2 21(42) . . . . n
Os3 Os1 C2 O2 78(42) . . . . n
Os2 Os1 C2 O2 103(42) . . . . n
C2 Os1 C3 O3 133(50) . . . . n
C1 Os1 C3 O3 -139(50) . . . . n
C10 Os1 C3 O3 41(50) . . . . n
Os3 Os1 C3 O3 24(51) . . . . n
Os2 Os1 C3 O3 -48(50) . . . . n
C6 Os2 C4 O4 99(46) . . . . n
C5 Os2 C4 O4 4(46) . . . . n
C21 Os2 C4 O4 -85(46) . . . . n
Os3 Os2 C4 O4 -88(46) . . . . n
Os1 Os2 C4 O4 -142(46) . . . . n
C6 Os2 C5 O5 -96(23) . . . . n
C4 Os2 C5 O5 -2(23) . . . . n
C21 Os2 C5 O5 167(23) . . . . n
Os3 Os2 C5 O5 113(23) . . . . n
Os1 Os2 C5 O5 85(23) . . . . n
C5 Os2 C6 O6 -88(13) . . . . n
C4 Os2 C6 O6 -177(13) . . . . n
C21 Os2 C6 O6 4(13) . . . . n
Os3 Os2 C6 O6 16(14) . . . . n
Os1 Os2 C6 O6 91(13) . . . . n
C9 Os3 C7 O7 -176(30) . . . . n
C8 Os3 C7 O7 87(30) . . . . n
C21 Os3 C7 O7 0(31) . . . . n
C22 Os3 C7 O7 -16(31) . . . . n
C10 Os3 C7 O7 -46(30) . . . . n
Os1 Os3 C7 O7 -92(30) . . . . n
Os2 Os3 C7 O7 -110(30) . . . . n
C9 Os3 C8 O8 34(17) . . . . n
C7 Os3 C8 O8 128(17) . . . . n
C21 Os3 C8 O8 -89(17) . . . . n
C22 Os3 C8 O8 -123(17) . . . . n
C10 Os3 C8 O8 -140(17) . . . . n
Os1 Os3 C8 O8 -59(18) . . . . n
Os2 Os3 C8 O8 -47(17) . . . . n
C8 Os3 C9 O9 163(68) . . . . n
C7 Os3 C9 O9 68(68) . . . . n
C21 Os3 C9 O9 -109(68) . . . . n
C22 Os3 C9 O9 -70(68) . . . . n
C10 Os3 C9 O9 -23(69) . . . . n
Os1 Os3 C9 O9 -30(68) . . . . n
Os2 Os3 C9 O9 -95(68) . . . . n
C2 Os1 C10 C22 150.4(11) . . . . n
C3 Os1 C10 C22 -116.5(11) . . . . n
C1 Os1 C10 C22 65(3) . . . . n
Os3 Os1 C10 C22 54.5(9) . . . . n
Os2 Os1 C10 C22 -0.5(10) . . . . n
C2 Os1 C10 C11 -27.2(13) . . . . n
C3 Os1 C10 C11 65.9(14) . . . . n
C1 Os1 C10 C11 -112(3) . . . . n
Os3 Os1 C10 C11 -123.1(14) . . . . n
Os2 Os1 C10 C11 -178.1(13) . . . . n
C2 Os1 C10 Os3 95.9(5) . . . . n
C3 Os1 C10 Os3 -171.0(5) . . . . n
C1 Os1 C10 Os3 11(3) . . . . n
Os2 Os1 C10 Os3 -55.0(2) . . . . n
C9 Os3 C10 C22 -142.7(9) . . . . n
C8 Os3 C10 C22 28.9(11) . . . . n
C7 Os3 C10 C22 124.1(10) . . . . n
C21 Os3 C10 C22 -27.8(7) . . . . n
Os1 Os3 C10 C22 -132.4(9) . . . . n
Os2 Os3 C10 C22 -72.4(7) . . . . n
C9 Os3 C10 C11 115.2(13) . . . . n
C8 Os3 C10 C11 -73.2(14) . . . . n
C7 Os3 C10 C11 22.0(14) . . . . n
C21 Os3 C10 C11 -130.0(13) . . . . n
C22 Os3 C10 C11 -102.1(15) . . . . n
Os1 Os3 C10 C11 125.5(14) . . . . n
Os2 Os3 C10 C11 -174.6(12) . . . . n
C9 Os3 C10 Os1 -10.3(9) . . . . n
C8 Os3 C10 Os1 161.3(6) . . . . n
C7 Os3 C10 Os1 -103.5(7) . . . . n
C21 Os3 C10 Os1 104.5(5) . . . . n
C22 Os3 C10 Os1 132.4(9) . . . . n
Os2 Os3 C10 Os1 59.9(3) . . . . n
C22 C10 C11 C12 5(2) . . . . n
Os1 C10 C11 C12 -177.3(13) . . . . n
Os3 C10 C11 C12 83.5(19) . . . . n
C10 C11 C12 C13 -4(3) . . . . n
C11 C12 C13 C14 -1(3) . . . . n
C12 C13 C14 C22 3(2) . . . . n
C12 C13 C14 C15 -177.9(15) . . . . n
C11 C10 C22 C14 -2.3(19) . . . . n
Os1 C10 C22 C14 179.8(9) . . . . n
Os3 C10 C22 C14 -122.2(12) . . . . n
C11 C10 C22 C21 173.5(12) . . . . n
Os1 C10 C22 C21 -4.4(18) . . . . n
Os3 C10 C22 C21 53.6(11) . . . . n
C11 C10 C22 Os3 119.9(12) . . . . n
Os1 C10 C22 Os3 -58.1(8) . . . . n
C13 C14 C22 C10 -2(2) . . . . n
C15 C14 C22 C10 179.2(12) . . . . n
C13 C14 C22 C21 -178.1(12) . . . . n
C15 C14 C22 C21 2.9(14) . . . . n
C13 C14 C22 Os3 -98.3(14) . . . . n
C15 C14 C22 Os3 82.7(12) . . . . n
C9 Os3 C22 C10 75.4(13) . . . . n
C8 Os3 C22 C10 -158.8(8) . . . . n
C7 Os3 C22 C10 -60.2(10) . . . . n
C21 Os3 C22 C10 135.4(11) . . . . n
Os1 Os3 C22 C10 34.0(7) . . . . n
Os2 Os3 C22 C10 100.7(7) . . . . n
C9 Os3 C22 C14 -161.9(12) . . . . n
C8 Os3 C22 C14 -36.1(12) . . . . n
C7 Os3 C22 C14 62.5(13) . . . . n
C21 Os3 C22 C14 -101.9(13) . . . . n
C10 Os3 C22 C14 122.7(14) . . . . n
Os1 Os3 C22 C14 156.8(11) . . . . n
Os2 Os3 C22 C14 -136.6(11) . . . . n
C9 Os3 C22 C21 -59.9(14) . . . . n
C8 Os3 C22 C21 65.8(8) . . . . n
C7 Os3 C22 C21 164.4(9) . . . . n
C10 Os3 C22 C21 -135.4(11) . . . . n
Os1 Os3 C22 C21 -101.3(7) . . . . n
Os2 Os3 C22 C21 -34.7(6) . . . . n
C13 C14 C15 C16 -4(3) . . . . n
C22 C14 C15 C16 174.8(14) . . . . n
C13 C14 C15 C20 179.3(15) . . . . n
C22 C14 C15 C20 -1.9(14) . . . . n
C20 C15 C16 C17 -3(2) . . . . n
C14 C15 C16 C17 -179.5(14) . . . . n
C15 C16 C17 C18 3(2) . . . . n
C16 C17 C18 C19 -1(2) . . . . n
C17 C18 C19 C20 0(2) . . . . n
C18 C19 C20 C15 0(2) . . . . n
C18 C19 C20 C21 178.4(13) . . . . n
C16 C15 C20 C19 2(2) . . . . n
C14 C15 C20 C19 178.9(12) . . . . n
C16 C15 C20 C21 -177.0(12) . . . . n
C14 C15 C20 C21 0.2(15) . . . . n
C19 C20 C21 C22 -177.0(14) . . . . n
C15 C20 C21 C22 1.5(14) . . . . n
C19 C20 C21 Os2 -6(2) . . . . n
C15 C20 C21 Os2 172.6(10) . . . . n
C19 C20 C21 Os3 105.5(15) . . . . n
C15 C20 C21 Os3 -75.9(13) . . . . n
C10 C22 C21 C20 -179.1(12) . . . . n
C14 C22 C21 C20 -2.7(13) . . . . n
Os3 C22 C21 C20 -123.1(9) . . . . n
C10 C22 C21 Os2 8.9(17) . . . . n
C14 C22 C21 Os2 -174.7(8) . . . . n
Os3 C22 C21 Os2 64.9(8) . . . . n
C10 C22 C21 Os3 -55.9(12) . . . . n
C14 C22 C21 Os3 120.4(9) . . . . n
C6 Os2 C21 C20 -57.6(13) . . . . n
C5 Os2 C21 C20 37.6(13) . . . . n
C4 Os2 C21 C20 127(3) . . . . n
Os3 Os2 C21 C20 129.7(13) . . . . n
Os1 Os2 C21 C20 -176.3(12) . . . . n
C6 Os2 C21 C22 111.9(11) . . . . n
C5 Os2 C21 C22 -152.9(11) . . . . n
C4 Os2 C21 C22 -64(3) . . . . n
Os3 Os2 C21 C22 -60.8(9) . . . . n
Os1 Os2 C21 C22 -6.7(9) . . . . n
C6 Os2 C21 Os3 172.7(5) . . . . n
C5 Os2 C21 Os3 -92.1(5) . . . . n
C4 Os2 C21 Os3 -3(3) . . . . n
Os1 Os2 C21 Os3 54.1(2) . . . . n
C9 Os3 C21 C20 -115.2(12) . . . . n
C8 Os3 C21 C20 -21.4(12) . . . . n
C7 Os3 C21 C20 69.1(16) . . . . n
C22 Os3 C21 C20 94.3(13) . . . . n
C10 Os3 C21 C20 120.5(12) . . . . n
Os1 Os3 C21 C20 165.6(11) . . . . n
Os2 Os3 C21 C20 -135.3(13) . . . . n
C9 Os3 C21 C22 150.4(8) . . . . n
C8 Os3 C21 C22 -115.8(8) . . . . n
C7 Os3 C21 C22 -25.2(13) . . . . n
C10 Os3 C21 C22 26.1(7) . . . . n
Os1 Os3 C21 C22 71.2(7) . . . . n
Os2 Os3 C21 C22 130.4(8) . . . . n
C9 Os3 C21 Os2 20.0(7) . . . . n
C8 Os3 C21 Os2 113.8(6) . . . . n
C7 Os3 C21 Os2 -155.6(10) . . . . n
C22 Os3 C21 Os2 -130.4(8) . . . . n
C10 Os3 C21 Os2 -104.3(5) . . . . n
Os1 Os3 C21 Os2 -59.2(3) . . . . n
